data_7251226
loop_
_publ_author_name
'Yang, Shaoxiong'
'Zhu, Yanren'
'Pu, Enfan'
'Jiang, Piaopiao'
'Li, Xiong'
'Zhang, Hongbin'
'Chen, Jingbo'

_publ_section_title
;
 Linear paired electrolysis enabled dearomative [3 + 2] cycloadditions of
 indoles and benzofurans with vinyl azides
;
_journal_issue 1
_journal_name_full 'Green Chemistry'
_journal_page_first 343
_journal_page_last 350
_journal_paper_doi 10.1039/D5GC04148A
_journal_volume 28
_journal_year 2026
_chemical_formula_moiety 'C22 H23 Br N2 O2'
_chemical_formula_sum 'C22 H23 Br N2 O2'
_chemical_formula_weight 427.33
_space_group_crystal_system monoclinic
_space_group_IT_number 14
_space_group_name_Hall '-P 2ybc'
_space_group_name_H-M_alt 'P 1 21/c 1'
_atom_sites_solution_hydrogens geom
_atom_sites_solution_primary direct
_audit_creation_date 2025-05-07
_audit_creation_method
;
FinalCif V89 by Daniel Kratzert, Freiburg 2025,
https://dkratzert.de/finalcif.html
;
_audit_update_record
;
2025-06-07 deposited with the CCDC.	2025-10-30 downloaded from the CCDC.
;
_cell_angle_alpha 90
_cell_angle_beta 105.628(2)
_cell_angle_gamma 90
_cell_formula_units_Z 4
_cell_length_a 10.7771(5)
_cell_length_b 15.1534(6)
_cell_length_c 12.5418(5)
_cell_measurement_reflns_used 9960
_cell_measurement_temperature 100.00
_cell_measurement_theta_max 28.29
_cell_measurement_theta_min 2.38
_cell_volume 1972.48(15)
_computing_cell_refinement 'SAINT V8.40B'
_computing_data_reduction 'SAINT V8.40B'
_computing_molecular_graphics 'Olex2 1.5 (Dolomanov et al., 2009)'
_computing_publication_material 'Olex2 1.5 (Dolomanov et al., 2009)'
_computing_structure_refinement 'SHELXL 2018/3 (Sheldrick, 2015)'
_computing_structure_solution 'SHELXT 2018/2 (Sheldrick, 2018)'
_diffrn_ambient_environment N~2~
_diffrn_ambient_temperature 100.00
_diffrn_detector CPAD
_diffrn_detector_area_resol_mean 7.41
_diffrn_detector_type 'Bruker PHOTON'
_diffrn_measured_fraction_theta_full 1.000
_diffrn_measured_fraction_theta_max 0.998
_diffrn_measurement_device 'three-circle diffractometer'
_diffrn_measurement_device_type 'Bruker D8 VENTURE dual wavelength Mo/Cu'
_diffrn_measurement_method '\w and \f scans'
_diffrn_measurement_specimen_support 'MiTeGen micromount'
_diffrn_radiation_monochromator 'mirror optics'
_diffrn_radiation_probe x-ray
_diffrn_radiation_type MoK\a
_diffrn_radiation_wavelength 0.71073
_diffrn_reflns_av_R_equivalents 0.0520
_diffrn_reflns_av_unetI/netI 0.0350
_diffrn_reflns_Laue_measured_fraction_full 1.000
_diffrn_reflns_Laue_measured_fraction_max 0.998
_diffrn_reflns_limit_h_max 14
_diffrn_reflns_limit_h_min -14
_diffrn_reflns_limit_k_max 20
_diffrn_reflns_limit_k_min -20
_diffrn_reflns_limit_l_max 16
_diffrn_reflns_limit_l_min -16
_diffrn_reflns_number 28385
_diffrn_reflns_point_group_measured_fraction_full 1.000
_diffrn_reflns_point_group_measured_fraction_max 0.998
_diffrn_reflns_theta_full 25.242
_diffrn_reflns_theta_max 28.348
_diffrn_reflns_theta_min 1.962
_diffrn_source 'microfocus sealed X-ray tube'
_diffrn_source_current 1.4
_diffrn_source_power 0.07
_diffrn_source_type 'Incoatec I\ms'
_diffrn_source_voltage 50.0
_diffrn_standards_number 0
_exptl_absorpt_coefficient_mu 2.103
_exptl_absorpt_correction_T_max 0.7457
_exptl_absorpt_correction_T_min 0.5795
_exptl_absorpt_correction_type multi-scan
_exptl_absorpt_process_details
;
SADABS-2016/2 (Bruker,2016/2) was used for absorption correction.
wR2(int) was 0.1090 before and 0.0659 after correction.
The Ratio of minimum to maximum transmission is 0.7771.
The \l/2 correction factor is Not present.
;
_exptl_crystal_colour colourless
_exptl_crystal_colour_primary colourless
_exptl_crystal_density_diffrn 1.439
_exptl_crystal_description plate
_exptl_crystal_F_000 880
_exptl_crystal_size_max 0.28
_exptl_crystal_size_mid 0.16
_exptl_crystal_size_min 0.05
_refine_diff_density_max 0.429
_refine_diff_density_min -0.408
_refine_diff_density_rms 0.065
_refine_ls_extinction_method none
_refine_ls_goodness_of_fit_ref 1.032
_refine_ls_hydrogen_treatment constr
_refine_ls_matrix_type full
_refine_ls_number_parameters 248
_refine_ls_number_reflns 4926
_refine_ls_number_restraints 0
_refine_ls_restrained_S_all 1.032
_refine_ls_R_factor_all 0.0378
_refine_ls_R_factor_gt 0.0283
_refine_ls_shift/su_max 0.001
_refine_ls_shift/su_mean 0.000
_refine_ls_structure_factor_coef Fsqd
_refine_ls_weighting_details 'w=1/[\s^2^(Fo^2^)+(0.0116P)^2^+1.8755P] where P=(Fo^2^+2Fc^2^)/3'
_refine_ls_weighting_scheme calc
_refine_ls_wR_factor_gt 0.0598
_refine_ls_wR_factor_ref 0.0641
_reflns_Friedel_coverage 0.000
_reflns_number_gt 4259
_reflns_number_total 4926
_reflns_threshold_expression 'I > 2\s(I)'
_cod_data_source_file d5gc04148a2.cif
_cod_data_source_block 1_CCDC2
_cod_depositor_comments 'Adding full bibliography for 7251224--7251227.cif.'
_cod_original_cell_volume 1972.48(14)
_cod_original_sg_symbol_H-M 'P 21/c'
_cod_database_code 7251226
_shelx_shelxl_version_number 2018/3
_olex2_refinement_description
;
1. Fixed Uiso
 At 1.2 times of:
  All C(H) groups, All C(H,H) groups
 At 1.5 times of:
  All C(H,H,H) groups
2.a Ternary CH refined with riding coordinates:
 C9(H9)
2.b Secondary CH2 refined with riding coordinates:
 C8(H8A,H8B)
2.c Aromatic/amide H refined with riding coordinates:
 C1(H1), C2(H2), C3(H3), C4(H4), C5(H5), C13(H13), C15(H15), C16(H16)
2.d Idealised Me refined as rotating group:
 C11(H11A,H11B,H11C), C20(H20A,H20B,H20C), C21(H21A,H21B,H21C), C22(H22A,H22B,
 H22C)
;
_olex2_submission_special_instructions 'No special instructions were received'
_shelx_space_group_comment
;
The symmetry employed for this shelxl refinement is uniquely defined
by the following loop, which should always be used as a source of
symmetry information in preference to the above space-group names.
They are only intended as comments.
;
_shelx_estimated_absorpt_t_min 0.590
_shelx_estimated_absorpt_t_max 0.902
_olex2_diffrn_ambient_temperature_device 'Oxford Cryostream 800'

loop_
_space_group_symop_operation_xyz
'x, y, z'
'-x, y+1/2, -z+1/2'
'-x, -y, -z'
'x, -y-1/2, z-1/2'

loop_
_atom_site_label
_atom_site_type_symbol
_atom_site_fract_x
_atom_site_fract_y
_atom_site_fract_z
_atom_site_U_iso_or_equiv
_atom_site_adp_type
_atom_site_occupancy
_atom_site_site_symmetry_order
_atom_site_calc_flag
_atom_site_refinement_flags_posn
_atom_site_refinement_flags_adp
_atom_site_refinement_flags_occupancy
_atom_site_disorder_assembly
_atom_site_disorder_group
Br1 Br 0.06623(2) 0.48733(2) 0.33260(2) 0.01789(6) Uani 1 1 d . . . . .
O1 O 0.64697(12) 0.68559(9) 0.63099(11) 0.0209(3) Uani 1 1 d . . . . .
O2 O 0.62241(11) 0.77647(8) 0.76924(10) 0.0167(2) Uani 1 1 d . . . . .
N1 N 0.20860(14) 0.64023(9) 0.77596(12) 0.0151(3) Uani 1 1 d . . . . .
N2 N 0.45576(13) 0.69781(9) 0.67515(12) 0.0143(3) Uani 1 1 d . . . . .
C1 C 0.18727(17) 0.53921(11) 0.96310(14) 0.0167(3) Uani 1 1 d . . . . .
H1 H 0.112280 0.544330 0.902752 0.020 Uiso 1 1 calc R U . . .
C2 C 0.18549(18) 0.48572(12) 1.05221(15) 0.0192(3) Uani 1 1 d . . . . .
H2 H 0.109371 0.454295 1.052679 0.023 Uiso 1 1 calc R U . . .
C3 C 0.29493(19) 0.47783(11) 1.14116(15) 0.0199(4) Uani 1 1 d . . . . .
H3 H 0.293828 0.440533 1.201784 0.024 Uiso 1 1 calc R U . . .
C4 C 0.40537(18) 0.52454(12) 1.14094(15) 0.0209(4) Uani 1 1 d . . . . .
H4 H 0.479803 0.519713 1.201862 0.025 Uiso 1 1 calc R U . . .
C5 C 0.40754(18) 0.57857(12) 1.05162(15) 0.0184(3) Uani 1 1 d . . . . .
H5 H 0.483415 0.610674 1.052133 0.022 Uiso 1 1 calc R U . . .
C6 C 0.29907(17) 0.58586(11) 0.96141(14) 0.0141(3) Uani 1 1 d . . . . .
C7 C 0.30233(16) 0.64030(10) 0.86428(13) 0.0133(3) Uani 1 1 d . . . . .
C8 C 0.41554(17) 0.69832(11) 0.86311(14) 0.0161(3) Uani 1 1 d . . . . .
H8A H 0.496196 0.663617 0.877551 0.019 Uiso 1 1 calc R U . . .
H8B H 0.426423 0.746038 0.918788 0.019 Uiso 1 1 calc R U . . .
C9 C 0.37833(16) 0.73564(11) 0.74527(14) 0.0138(3) Uani 1 1 d . . . . .
H9 H 0.381446 0.801595 0.745591 0.017 Uiso 1 1 calc R U . . .
C10 C 0.23832(16) 0.70090(11) 0.69320(13) 0.0136(3) Uani 1 1 d . . . . .
C11 C 0.13591(18) 0.77310(12) 0.66475(16) 0.0208(4) Uani 1 1 d . . . . .
H11A H 0.050876 0.746165 0.635360 0.031 Uiso 1 1 calc R U . . .
H11B H 0.154172 0.812624 0.609000 0.031 Uiso 1 1 calc R U . . .
H11C H 0.136955 0.806871 0.731626 0.031 Uiso 1 1 calc R U . . .
C12 C 0.25069(16) 0.64830(10) 0.59385(13) 0.0125(3) Uani 1 1 d . . . . .
C13 C 0.15594(16) 0.60335(11) 0.51620(14) 0.0145(3) Uani 1 1 d . . . . .
H13 H 0.068538 0.605166 0.518358 0.017 Uiso 1 1 calc R U . . .
C14 C 0.19247(16) 0.55550(11) 0.43505(14) 0.0145(3) Uani 1 1 d . . . . .
C15 C 0.31965(17) 0.55258(11) 0.43020(14) 0.0159(3) Uani 1 1 d . . . . .
H15 H 0.341699 0.519272 0.373784 0.019 Uiso 1 1 calc R U . . .
C16 C 0.41498(17) 0.59820(11) 0.50759(14) 0.0152(3) Uani 1 1 d . . . . .
H16 H 0.502236 0.596757 0.504966 0.018 Uiso 1 1 calc R U . . .
C17 C 0.37833(16) 0.64609(10) 0.58907(13) 0.0127(3) Uani 1 1 d . . . . .
C18 C 0.58267(17) 0.71767(11) 0.68679(14) 0.0151(3) Uani 1 1 d . . . . .
C19 C 0.75471(16) 0.81387(11) 0.79461(14) 0.0162(3) Uani 1 1 d . . . . .
C20 C 0.75293(18) 0.87935(12) 0.88564(16) 0.0219(4) Uani 1 1 d . . . . .
H20A H 0.684671 0.922913 0.857836 0.033 Uiso 1 1 calc R U . . .
H20B H 0.836365 0.909444 0.909045 0.033 Uiso 1 1 calc R U . . .
H20C H 0.736620 0.847999 0.948860 0.033 Uiso 1 1 calc R U . . .
C21 C 0.85373(18) 0.74162(12) 0.83705(17) 0.0243(4) Uani 1 1 d . . . . .
H21A H 0.834296 0.711633 0.899892 0.036 Uiso 1 1 calc R U . . .
H21B H 0.939945 0.767801 0.860845 0.036 Uiso 1 1 calc R U . . .
H21C H 0.850728 0.698886 0.777760 0.036 Uiso 1 1 calc R U . . .
C22 C 0.77446(19) 0.86018(13) 0.69310(16) 0.0249(4) Uani 1 1 d . . . . .
H22A H 0.770333 0.816827 0.634269 0.037 Uiso 1 1 calc R U . . .
H22B H 0.858943 0.889063 0.712118 0.037 Uiso 1 1 calc R U . . .
H22C H 0.706851 0.904555 0.667393 0.037 Uiso 1 1 calc R U . . .

loop_
_atom_site_aniso_label
_atom_site_aniso_U_11
_atom_site_aniso_U_22
_atom_site_aniso_U_33
_atom_site_aniso_U_23
_atom_site_aniso_U_13
_atom_site_aniso_U_12
Br1 0.01532(9) 0.02160(9) 0.01465(9) -0.00330(7) 0.00042(6) -0.00230(7)
O1 0.0155(6) 0.0277(7) 0.0211(7) -0.0090(5) 0.0076(5) -0.0051(5)
O2 0.0146(6) 0.0193(6) 0.0170(6) -0.0060(5) 0.0058(5) -0.0074(5)
N1 0.0165(7) 0.0167(7) 0.0138(7) 0.0001(6) 0.0068(6) -0.0013(5)
N2 0.0130(7) 0.0175(7) 0.0137(7) -0.0049(6) 0.0056(6) -0.0039(5)
C1 0.0169(9) 0.0195(8) 0.0141(8) -0.0013(7) 0.0047(7) -0.0015(6)
C2 0.0218(9) 0.0190(8) 0.0187(8) 0.0000(7) 0.0089(7) -0.0040(7)
C3 0.0304(10) 0.0168(8) 0.0142(8) 0.0004(7) 0.0089(7) 0.0005(7)
C4 0.0229(9) 0.0241(9) 0.0141(8) -0.0012(7) 0.0022(7) 0.0004(7)
C5 0.0182(9) 0.0206(8) 0.0163(8) -0.0021(7) 0.0043(7) -0.0023(7)
C6 0.0173(8) 0.0140(7) 0.0124(8) -0.0024(6) 0.0064(6) -0.0012(6)
C7 0.0162(8) 0.0140(7) 0.0118(7) -0.0028(6) 0.0073(6) -0.0006(6)
C8 0.0167(9) 0.0187(8) 0.0134(8) -0.0017(6) 0.0045(7) -0.0053(6)
C9 0.0149(8) 0.0134(7) 0.0149(8) -0.0026(6) 0.0073(6) -0.0020(6)
C10 0.0141(8) 0.0150(7) 0.0125(8) 0.0005(6) 0.0053(6) 0.0003(6)
C11 0.0211(9) 0.0201(8) 0.0222(9) -0.0008(7) 0.0079(7) 0.0050(7)
C12 0.0148(8) 0.0119(7) 0.0112(7) 0.0024(6) 0.0045(6) 0.0001(6)
C13 0.0135(8) 0.0157(8) 0.0144(8) 0.0042(6) 0.0039(6) 0.0009(6)
C14 0.0144(8) 0.0158(8) 0.0115(7) 0.0006(6) 0.0004(6) -0.0024(6)
C15 0.0192(9) 0.0171(8) 0.0119(8) -0.0007(6) 0.0053(7) 0.0000(6)
C16 0.0140(8) 0.0174(8) 0.0151(8) -0.0007(6) 0.0052(7) -0.0011(6)
C17 0.0145(8) 0.0121(7) 0.0104(7) 0.0000(6) 0.0018(6) -0.0018(6)
C18 0.0169(8) 0.0150(7) 0.0140(8) 0.0006(6) 0.0048(6) -0.0032(6)
C19 0.0120(8) 0.0189(8) 0.0173(8) -0.0025(7) 0.0035(6) -0.0063(6)
C20 0.0206(9) 0.0207(9) 0.0235(9) -0.0072(7) 0.0044(8) -0.0053(7)
C21 0.0189(9) 0.0220(9) 0.0287(10) -0.0023(8) 0.0008(8) -0.0010(7)
C22 0.0237(10) 0.0298(10) 0.0207(9) 0.0021(8) 0.0053(8) -0.0123(8)

loop_
_atom_type_symbol
_atom_type_description
_atom_type_scat_dispersion_real
_atom_type_scat_dispersion_imag
_atom_type_scat_source
C C 0.0033 0.0016 'International Tables Vol C Tables 4.2.6.8 and 6.1.1.4'
H H 0.0000 0.0000 'International Tables Vol C Tables 4.2.6.8 and 6.1.1.4'
Br Br -0.2901 2.4595 'International Tables Vol C Tables 4.2.6.8 and 6.1.1.4'
N N 0.0061 0.0033 'International Tables Vol C Tables 4.2.6.8 and 6.1.1.4'
O O 0.0106 0.0060 'International Tables Vol C Tables 4.2.6.8 and 6.1.1.4'

loop_
_geom_angle_atom_site_label_1
_geom_angle_atom_site_label_2
_geom_angle_atom_site_label_3
_geom_angle
_geom_angle_site_symmetry_1
_geom_angle_site_symmetry_3
_geom_angle_publ_flag
C18 O2 C19 120.37(13) . . ?
C7 N1 C10 109.59(14) . . ?
C17 N2 C9 110.95(13) . . ?
C18 N2 C9 123.92(14) . . ?
C18 N2 C17 124.85(14) . . ?
C2 C1 H1 119.8 . . ?
C2 C1 C6 120.40(16) . . ?
C6 C1 H1 119.8 . . ?
C1 C2 H2 119.9 . . ?
C1 C2 C3 120.25(17) . . ?
C3 C2 H2 119.9 . . ?
C2 C3 H3 120.1 . . ?
C4 C3 C2 119.79(16) . . ?
C4 C3 H3 120.1 . . ?
C3 C4 H4 119.9 . . ?
C3 C4 C5 120.17(17) . . ?
C5 C4 H4 119.9 . . ?
C4 C5 H5 119.8 . . ?
C4 C5 C6 120.46(17) . . ?
C6 C5 H5 119.8 . . ?
C1 C6 C7 120.31(15) . . ?
C5 C6 C1 118.92(16) . . ?
C5 C6 C7 120.75(15) . . ?
N1 C7 C6 121.52(15) . . ?
N1 C7 C8 116.32(15) . . ?
C6 C7 C8 122.15(15) . . ?
C7 C8 H8A 111.2 . . ?
C7 C8 H8B 111.2 . . ?
C7 C8 C9 102.86(13) . . ?
H8A C8 H8B 109.1 . . ?
C9 C8 H8A 111.2 . . ?
C9 C8 H8B 111.2 . . ?
N2 C9 C8 112.78(14) . . ?
N2 C9 H9 111.4 . . ?
N2 C9 C10 104.84(13) . . ?
C8 C9 H9 111.4 . . ?
C8 C9 C10 104.53(13) . . ?
C10 C9 H9 111.4 . . ?
N1 C10 C9 106.37(13) . . ?
N1 C10 C11 109.19(13) . . ?
N1 C10 C12 109.42(13) . . ?
C11 C10 C9 114.30(14) . . ?
C12 C10 C9 103.39(13) . . ?
C12 C10 C11 113.77(14) . . ?
C10 C11 H11A 109.5 . . ?
C10 C11 H11B 109.5 . . ?
C10 C11 H11C 109.5 . . ?
H11A C11 H11B 109.5 . . ?
H11A C11 H11C 109.5 . . ?
H11B C11 H11C 109.5 . . ?
C13 C12 C10 128.70(15) . . ?
C13 C12 C17 120.48(15) . . ?
C17 C12 C10 110.77(14) . . ?
C12 C13 H13 121.0 . . ?
C12 C13 C14 118.07(15) . . ?
C14 C13 H13 121.0 . . ?
C13 C14 Br1 119.02(13) . . ?
C15 C14 Br1 119.16(13) . . ?
C15 C14 C13 121.74(15) . . ?
C14 C15 H15 119.8 . . ?
C14 C15 C16 120.35(16) . . ?
C16 C15 H15 119.8 . . ?
C15 C16 H16 121.1 . . ?
C15 C16 C17 117.89(16) . . ?
C17 C16 H16 121.1 . . ?
C12 C17 N2 109.94(14) . . ?
C12 C17 C16 121.46(15) . . ?
C16 C17 N2 128.60(15) . . ?
O1 C18 O2 126.65(16) . . ?
O1 C18 N2 124.10(16) . . ?
O2 C18 N2 109.25(14) . . ?
O2 C19 C20 101.81(13) . . ?
O2 C19 C21 110.02(14) . . ?
O2 C19 C22 109.86(14) . . ?
C20 C19 C21 110.93(15) . . ?
C20 C19 C22 111.22(15) . . ?
C22 C19 C21 112.49(16) . . ?
C19 C20 H20A 109.5 . . ?
C19 C20 H20B 109.5 . . ?
C19 C20 H20C 109.5 . . ?
H20A C20 H20B 109.5 . . ?
H20A C20 H20C 109.5 . . ?
H20B C20 H20C 109.5 . . ?
C19 C21 H21A 109.5 . . ?
C19 C21 H21B 109.5 . . ?
C19 C21 H21C 109.5 . . ?
H21A C21 H21B 109.5 . . ?
H21A C21 H21C 109.5 . . ?
H21B C21 H21C 109.5 . . ?
C19 C22 H22A 109.5 . . ?
C19 C22 H22B 109.5 . . ?
C19 C22 H22C 109.5 . . ?
H22A C22 H22B 109.5 . . ?
H22A C22 H22C 109.5 . . ?
H22B C22 H22C 109.5 . . ?

loop_
_geom_bond_atom_site_label_1
_geom_bond_atom_site_label_2
_geom_bond_distance
_geom_bond_site_symmetry_2
_geom_bond_publ_flag
Br1 C14 1.9045(16) . ?
O1 C18 1.212(2) . ?
O2 C18 1.345(2) . ?
O2 C19 1.4869(19) . ?
N1 C7 1.282(2) . ?
N1 C10 1.485(2) . ?
N2 C9 1.481(2) . ?
N2 C17 1.411(2) . ?
N2 C18 1.369(2) . ?
C1 H1 0.9500 . ?
C1 C2 1.385(2) . ?
C1 C6 1.402(2) . ?
C2 H2 0.9500 . ?
C2 C3 1.393(3) . ?
C3 H3 0.9500 . ?
C3 C4 1.385(3) . ?
C4 H4 0.9500 . ?
C4 C5 1.393(2) . ?
C5 H5 0.9500 . ?
C5 C6 1.395(2) . ?
C6 C7 1.479(2) . ?
C7 C8 1.507(2) . ?
C8 H8A 0.9900 . ?
C8 H8B 0.9900 . ?
C8 C9 1.531(2) . ?
C9 H9 1.0000 . ?
C9 C10 1.565(2) . ?
C10 C11 1.527(2) . ?
C10 C12 1.515(2) . ?
C11 H11A 0.9800 . ?
C11 H11B 0.9800 . ?
C11 H11C 0.9800 . ?
C12 C13 1.385(2) . ?
C12 C17 1.393(2) . ?
C13 H13 0.9500 . ?
C13 C14 1.390(2) . ?
C14 C15 1.389(2) . ?
C15 H15 0.9500 . ?
C15 C16 1.392(2) . ?
C16 H16 0.9500 . ?
C16 C17 1.394(2) . ?
C19 C20 1.517(2) . ?
C19 C21 1.521(2) . ?
C19 C22 1.518(2) . ?
C20 H20A 0.9800 . ?
C20 H20B 0.9800 . ?
C20 H20C 0.9800 . ?
C21 H21A 0.9800 . ?
C21 H21B 0.9800 . ?
C21 H21C 0.9800 . ?
C22 H22A 0.9800 . ?
C22 H22B 0.9800 . ?
C22 H22C 0.9800 . ?

loop_
_geom_torsion_atom_site_label_1
_geom_torsion_atom_site_label_2
_geom_torsion_atom_site_label_3
_geom_torsion_atom_site_label_4
_geom_torsion
_geom_torsion_site_symmetry_1
_geom_torsion_site_symmetry_2
_geom_torsion_site_symmetry_3
_geom_torsion_site_symmetry_4
_geom_torsion_publ_flag
Br1 C14 C15 C16 -176.73(13) . . . . ?
N1 C7 C8 C9 -3.14(19) . . . . ?
N1 C10 C12 C13 67.8(2) . . . . ?
N1 C10 C12 C17 -109.80(15) . . . . ?
N2 C9 C10 N1 113.21(14) . . . . ?
N2 C9 C10 C11 -126.23(15) . . . . ?
N2 C9 C10 C12 -2.02(16) . . . . ?
C1 C2 C3 C4 0.8(3) . . . . ?
C1 C6 C7 N1 -6.3(2) . . . . ?
C1 C6 C7 C8 174.04(15) . . . . ?
C2 C1 C6 C5 -1.0(3) . . . . ?
C2 C1 C6 C7 177.68(15) . . . . ?
C2 C3 C4 C5 -0.6(3) . . . . ?
C3 C4 C5 C6 -0.3(3) . . . . ?
C4 C5 C6 C1 1.2(3) . . . . ?
C4 C5 C6 C7 -177.54(16) . . . . ?
C5 C6 C7 N1 172.37(16) . . . . ?
C5 C6 C7 C8 -7.3(2) . . . . ?
C6 C1 C2 C3 0.1(3) . . . . ?
C6 C7 C8 C9 176.53(14) . . . . ?
C7 N1 C10 C9 3.97(17) . . . . ?
C7 N1 C10 C11 -119.84(16) . . . . ?
C7 N1 C10 C12 115.04(15) . . . . ?
C7 C8 C9 N2 -108.21(15) . . . . ?
C7 C8 C9 C10 5.10(16) . . . . ?
C8 C9 C10 N1 -5.64(16) . . . . ?
C8 C9 C10 C11 114.93(15) . . . . ?
C8 C9 C10 C12 -120.87(13) . . . . ?
C9 N2 C17 C12 1.81(18) . . . . ?
C9 N2 C17 C16 -178.52(16) . . . . ?
C9 N2 C18 O1 178.53(16) . . . . ?
C9 N2 C18 O2 -0.8(2) . . . . ?
C9 C10 C12 C13 -179.16(16) . . . . ?
C9 C10 C12 C17 3.23(17) . . . . ?
C10 N1 C7 C6 179.78(14) . . . . ?
C10 N1 C7 C8 -0.5(2) . . . . ?
C10 C12 C13 C14 -176.58(15) . . . . ?
C10 C12 C17 N2 -3.23(18) . . . . ?
C10 C12 C17 C16 177.07(15) . . . . ?
C11 C10 C12 C13 -54.6(2) . . . . ?
C11 C10 C12 C17 127.77(15) . . . . ?
C12 C13 C14 Br1 176.27(12) . . . . ?
C12 C13 C14 C15 -0.4(2) . . . . ?
C13 C12 C17 N2 178.94(14) . . . . ?
C13 C12 C17 C16 -0.8(2) . . . . ?
C13 C14 C15 C16 0.0(3) . . . . ?
C14 C15 C16 C17 0.1(2) . . . . ?
C15 C16 C17 N2 -179.36(16) . . . . ?
C15 C16 C17 C12 0.3(2) . . . . ?
C17 N2 C9 C8 113.40(15) . . . . ?
C17 N2 C9 C10 0.28(17) . . . . ?
C17 N2 C18 O1 -8.0(3) . . . . ?
C17 N2 C18 O2 172.63(14) . . . . ?
C17 C12 C13 C14 0.8(2) . . . . ?
C18 O2 C19 C20 176.55(14) . . . . ?
C18 O2 C19 C21 -65.76(19) . . . . ?
C18 O2 C19 C22 58.6(2) . . . . ?
C18 N2 C9 C8 -72.3(2) . . . . ?
C18 N2 C9 C10 174.54(15) . . . . ?
C18 N2 C17 C12 -172.39(15) . . . . ?
C18 N2 C17 C16 7.3(3) . . . . ?
C19 O2 C18 O1 4.6(3) . . . . ?
C19 O2 C18 N2 -176.01(13) . . . . ?
